data_7115784
loop_
_publ_author_name
'Marcel Wirtz'
'Andreas Gruter'
'Philipp Rebmann'
'Tobias Dier'
'Dietrich A. Volmer'
'Volker Huch'
'Gregor Jung'

_publ_section_title
;
 Two-color emissive probes for click reactions
;
_journal_name_full Chem.Commun.
_journal_page_first 12694
_journal_paper_doi 10.1039/C4cc05288A
_journal_volume 50
_journal_year 2014
_chemical_formula_moiety 'C16 H19 B F2 N2 Si'
_chemical_formula_sum 'C16 H19 B F2 N2 Si'
_chemical_formula_weight 316.23
_chemical_name_systematic
; 
 ? 
;
_space_group_IT_number 29
_space_group_name_Hall 'P 2c -2ac'
_symmetry_cell_setting orthorhombic
_symmetry_space_group_name_Hall 'P 2c -2ac'
_symmetry_space_group_name_H-M 'P c a 21'
_atom_sites_solution_hydrogens geom
_atom_sites_solution_primary direct
_atom_sites_solution_secondary difmap
_audit_creation_method SHELXL-97
_cell_angle_alpha 90.00
_cell_angle_beta 90.00
_cell_angle_gamma 90.00
_cell_formula_units_Z 8
_cell_length_a 23.5959(3)
_cell_length_b 11.5341(3)
_cell_length_c 12.3552(5)
_cell_measurement_reflns_used 9773
_cell_measurement_temperature 163(2)
_cell_measurement_theta_max 27.90
_cell_measurement_theta_min 2.39
_cell_volume 3362.56(17)
_computing_cell_refinement 'Bruker SAINT'
_computing_data_collection 'Bruker APEX2'
_computing_data_reduction 'Bruker SAINT'
_computing_molecular_graphics 'Bruker SHELXTL'
_computing_publication_material 'Bruker SHELXTL'
_computing_structure_refinement 'SHELXL-97 (Sheldrick, 2008)'
_computing_structure_solution 'SHELXS-97 (Sheldrick, 2008)'
_diffrn_ambient_temperature 163(2)
_diffrn_measured_fraction_theta_full 0.998
_diffrn_measured_fraction_theta_max 0.998
_diffrn_measurement_device_type 'Bruker APEX-II CCD'
_diffrn_measurement_method '\f and \w scans'
_diffrn_radiation_monochromator graphite
_diffrn_radiation_source 'fine-focus sealed tube'
_diffrn_radiation_type MoK\a
_diffrn_radiation_wavelength 0.71073
_diffrn_reflns_av_R_equivalents 0.0263
_diffrn_reflns_av_sigmaI/netI 0.0302
_diffrn_reflns_limit_h_max 31
_diffrn_reflns_limit_h_min -26
_diffrn_reflns_limit_k_max 15
_diffrn_reflns_limit_k_min -15
_diffrn_reflns_limit_l_max 15
_diffrn_reflns_limit_l_min -16
_diffrn_reflns_number 27081
_diffrn_reflns_theta_full 27.90
_diffrn_reflns_theta_max 27.90
_diffrn_reflns_theta_min 1.77
_exptl_absorpt_coefficient_mu 0.156
_exptl_absorpt_correction_T_max 0.9752
_exptl_absorpt_correction_T_min 0.9540
_exptl_absorpt_correction_type multi-scan
_exptl_absorpt_process_details 'SADABS, BrukerAXS 2010'
_exptl_crystal_colour red
_exptl_crystal_density_diffrn 1.249
_exptl_crystal_density_method 'not measured'
_exptl_crystal_description prism
_exptl_crystal_F_000 1328
_exptl_crystal_recrystallization_method 'Re-crystallisation from solvent: '
_exptl_crystal_size_max 0.31
_exptl_crystal_size_mid 0.30
_exptl_crystal_size_min 0.16
_refine_diff_density_max 0.279
_refine_diff_density_min -0.227
_refine_diff_density_rms 0.041
_refine_ls_abs_structure_details 'Flack H D (1983), Acta Cryst. A39, 876-881'
_refine_ls_abs_structure_Flack 0.00
_refine_ls_extinction_method none
_refine_ls_goodness_of_fit_ref 1.040
_refine_ls_hydrogen_treatment mixed
_refine_ls_matrix_type full
_refine_ls_number_parameters 459
_refine_ls_number_reflns 7914
_refine_ls_number_restraints 127
_refine_ls_restrained_S_all 1.032
_refine_ls_R_factor_all 0.0474
_refine_ls_R_factor_gt 0.0370
_refine_ls_shift/su_max 0.004
_refine_ls_shift/su_mean 0.000
_refine_ls_structure_factor_coef Fsqd
_refine_ls_weighting_details 'calc w=1/[\s^2^(Fo^2^)+(0.0498P)^2^+0.4390P] where P=(Fo^2^+2Fc^2^)/3'
_refine_ls_weighting_scheme calc
_refine_ls_wR_factor_gt 0.0887
_refine_ls_wR_factor_ref 0.0945
_reflns_number_gt 6782
_reflns_number_total 7914
_reflns_threshold_expression >2sigma(I)
_cod_data_source_file c4cc05288a3.cif
_cod_data_source_block sh3415
_cod_original_sg_symbol_H-M Pca2(1)
_cod_database_code 7115784

loop_
_symmetry_equiv_pos_as_xyz
'x, y, z'
'-x, -y, z+1/2'
'x+1/2, -y, z'
'-x+1/2, y, z+1/2'

loop_
_atom_site_label
_atom_site_type_symbol
_atom_site_fract_x
_atom_site_fract_y
_atom_site_fract_z
_atom_site_U_iso_or_equiv
_atom_site_adp_type
_atom_site_occupancy
_atom_site_symmetry_multiplicity
_atom_site_calc_flag
_atom_site_refinement_flags
Si1 Si 0.74137(2) 1.05144(5) 0.50873(5) 0.03096(14) Uani 1 1 d U
F1 F 0.59729(5) 0.45106(10) 1.08814(10) 0.0345(3) Uani 1 1 d U
F2 F 0.61561(4) 0.28409(11) 0.99665(10) 0.0326(3) Uani 1 1 d U
N1 N 0.53123(6) 0.29276(14) 1.10666(13) 0.0206(3) Uani 1 1 d U
N2 N 0.53876(6) 0.40401(13) 0.93457(13) 0.0212(3) Uani 1 1 d U
B1 B 0.57387(8) 0.3596(2) 1.03194(18) 0.0234(5) Uani 1 1 d U
C1 C 0.54298(9) 0.23925(17) 1.20010(17) 0.0253(4) Uani 1 1 d U
C2 C 0.49257(9) 0.19050(19) 1.24362(19) 0.0299(5) Uani 1 1 d U
C3 C 0.44912(8) 0.21522(17) 1.17528(17) 0.0274(4) Uani 1 1 d U
C4 C 0.47294(7) 0.28012(16) 1.08724(16) 0.0227(4) Uani 1 1 d U
C5 C 0.44903(7) 0.32774(17) 0.99700(16) 0.0240(4) Uani 1 1 d U
C6 C 0.48093(7) 0.38962(17) 0.91989(17) 0.0232(4) Uani 1 1 d U
C7 C 0.46475(9) 0.44190(17) 0.82293(17) 0.0269(4) Uani 1 1 d U
C8 C 0.51299(9) 0.48847(19) 0.77701(16) 0.0279(5) Uani 1 1 d U
C9 C 0.55822(8) 0.46397(16) 0.84654(16) 0.0238(4) Uani 1 1 d U
C10 C 0.60053(9) 0.2343(2) 1.2480(2) 0.0350(5) Uani 1 1 d U
H5 H 0.6261 0.2844 1.2066 0.052 Uiso 1 1 calc R
H6 H 0.6145 0.1543 1.2457 0.052 Uiso 1 1 calc R
H7 H 0.5990 0.2608 1.3233 0.052 Uiso 1 1 calc R
C11 C 0.38804(10) 0.1839(3) 1.1855(2) 0.0409(6) Uani 1 1 d U
C12 C 0.61651(9) 0.49240(17) 0.83213(17) 0.0284(4) Uani 1 1 d U
C13 C 0.66503(9) 0.51673(19) 0.81464(17) 0.0322(5) Uani 1 1 d U
C14 C 0.75120(9) 0.70094(19) 0.8518(2) 0.0453(5) Uani 1 1 d U
H14A H 0.7249 0.7571 0.8198 0.068 Uiso 1 1 calc R
H14B H 0.7903 0.7258 0.8383 0.068 Uiso 1 1 calc R
H14C H 0.7446 0.6963 0.9300 0.068 Uiso 1 1 calc R
C15 C 0.75019(14) 0.5603(3) 0.6415(2) 0.0679(8) Uani 1 1 d U
H15A H 0.7402 0.4847 0.6107 0.102 Uiso 1 1 calc R
H15B H 0.7900 0.5775 0.6255 0.102 Uiso 1 1 calc R
H15C H 0.7260 0.6204 0.6097 0.102 Uiso 1 1 calc R
C16 C 0.78610(11) 0.4450(2) 0.8512(3) 0.0662(8) Uani 1 1 d U
H16A H 0.7791 0.4410 0.9293 0.099 Uiso 1 1 calc R
H16B H 0.8258 0.4654 0.8383 0.099 Uiso 1 1 calc R
H16C H 0.7780 0.3695 0.8183 0.099 Uiso 1 1 calc R
H1 H 0.4924(9) 0.1586(19) 1.306(2) 0.029(6) Uiso 1 1 d .
H2 H 0.4078(8) 0.3187(16) 0.9852(16) 0.021(5) Uiso 1 1 d .
H3 H 0.4281(10) 0.4402(19) 0.795(2) 0.039(6) Uiso 1 1 d .
H4 H 0.5198(8) 0.5229(17) 0.7086(18) 0.020(5) Uiso 1 1 d .
H8 H 0.3815(13) 0.118(3) 1.146(3) 0.091(11) Uiso 1 1 d .
H9 H 0.3804(13) 0.150(3) 1.258(3) 0.084(10) Uiso 1 1 d .
H10 H 0.3607(12) 0.243(3) 1.186(3) 0.072(10) Uiso 1 1 d .
H11 H 0.4969(9) 0.6437(19) -0.038(2) 0.030(6) Uiso 1 1 d .
Si2 Si 0.73954(2) 0.55692(6) 0.79016(5) 0.03389(15) Uani 1 1 d U
N3 N 0.53703(6) 0.79587(14) 0.16184(14) 0.0201(3) Uani 1 1 d U
N4 N 0.54310(6) 0.90882(13) 0.33370(12) 0.0195(3) Uani 1 1 d U
B2 B 0.57843(8) 0.8649(2) 0.23617(17) 0.0221(5) Uani 1 1 d U
F3 F 0.60046(5) 0.95767(10) 0.17867(10) 0.0328(3) Uani 1 1 d U
F4 F 0.62140(4) 0.79302(11) 0.27131(10) 0.0354(3) Uani 1 1 d U
C17 C 0.54936(8) 0.74222(17) 0.06905(16) 0.0239(4) Uani 1 1 d U
C18 C 0.49971(8) 0.69051(18) 0.02600(17) 0.0260(4) Uani 1 1 d U
C19 C 0.45585(7) 0.71384(17) 0.09453(17) 0.0244(4) Uani 1 1 d U
C20 C 0.47872(7) 0.78153(16) 0.18156(16) 0.0203(4) Uani 1 1 d U
C21 C 0.45413(7) 0.82770(17) 0.27101(15) 0.0211(4) Uani 1 1 d U
C22 C 0.48540(7) 0.89211(17) 0.34776(16) 0.0201(4) Uani 1 1 d U
C23 C 0.46890(8) 0.94371(17) 0.44519(16) 0.0244(4) Uani 1 1 d U
C24 C 0.51674(8) 0.99259(18) 0.49120(16) 0.0249(4) Uani 1 1 d U
C25 C 0.56212(8) 0.96973(16) 0.42168(15) 0.0214(4) Uani 1 1 d U
C26 C 0.39518(9) 0.6787(2) 0.0828(2) 0.0348(5) Uani 1 1 d U
C27 C 0.60703(8) 0.7408(2) 0.0213(2) 0.0353(5) Uani 1 1 d U
H15 H 0.6247 0.8170 0.0307 0.053 Uiso 1 1 calc R
H16 H 0.6045 0.7226 -0.0560 0.053 Uiso 1 1 calc R
H17 H 0.6300 0.6817 0.0577 0.053 Uiso 1 1 calc R
C28 C 0.61988(8) 0.99970(17) 0.43903(16) 0.0252(4) Uani 1 1 d U
C29 C 0.66811(8) 1.02608(19) 0.46208(17) 0.0302(4) Uani 1 1 d U
C30 C 0.75928(9) 0.93074(19) 0.6014(2) 0.0455(6) Uani 1 1 d U
H30A H 0.7310 0.9265 0.6593 0.068 Uiso 1 1 calc R
H30B H 0.7968 0.9442 0.6330 0.068 Uiso 1 1 calc R
H30C H 0.7595 0.8576 0.5610 0.068 Uiso 1 1 calc R
C31 C 0.74577(9) 1.19202(19) 0.5803(2) 0.0468(6) Uani 1 1 d U
H31A H 0.7327 1.2541 0.5323 0.070 Uiso 1 1 calc R
H31B H 0.7851 1.2068 0.6016 0.070 Uiso 1 1 calc R
H31C H 0.7218 1.1896 0.6451 0.070 Uiso 1 1 calc R
C32 C 0.78903(10) 1.0542(3) 0.3898(2) 0.0688(8) Uani 1 1 d U
H32A H 0.7868 0.9799 0.3516 0.103 Uiso 1 1 calc R
H32B H 0.8281 1.0674 0.4138 0.103 Uiso 1 1 calc R
H32C H 0.7775 1.1168 0.3409 0.103 Uiso 1 1 calc R
H12 H 0.4154(8) 0.8167(16) 0.2877(16) 0.018(5) Uiso 1 1 d .
H13 H 0.4310(9) 0.9425(17) 0.4771(18) 0.027(5) Uiso 1 1 d .
H14 H 0.5183(9) 1.0384(19) 0.558(2) 0.033(6) Uiso 1 1 d .
H18 H 0.3739(10) 0.740(2) 0.043(2) 0.050(7) Uiso 1 1 d .
H19 H 0.3919(11) 0.611(2) 0.043(2) 0.056(8) Uiso 1 1 d .
H20 H 0.3744(9) 0.666(2) 0.159(2) 0.049(7) Uiso 1 1 d .

loop_
_atom_site_aniso_label
_atom_site_aniso_U_11
_atom_site_aniso_U_22
_atom_site_aniso_U_33
_atom_site_aniso_U_23
_atom_site_aniso_U_13
_atom_site_aniso_U_12
Si1 0.0227(2) 0.0402(3) 0.0300(3) -0.0050(3) -0.0046(2) -0.0046(2)
F1 0.0416(6) 0.0321(7) 0.0298(6) 0.0005(6) -0.0061(5) -0.0163(5)
F2 0.0240(5) 0.0364(7) 0.0372(7) 0.0049(5) 0.0052(5) 0.0071(5)
N1 0.0226(7) 0.0191(8) 0.0202(8) -0.0006(6) -0.0005(6) 0.0001(6)
N2 0.0229(7) 0.0187(8) 0.0218(8) -0.0005(7) 0.0015(6) -0.0008(6)
B1 0.0218(9) 0.0235(11) 0.0249(12) 0.0033(8) -0.0008(8) -0.0035(8)
C1 0.0357(10) 0.0179(10) 0.0223(10) -0.0031(8) -0.0019(8) 0.0003(8)
C2 0.0429(11) 0.0227(11) 0.0240(12) 0.0002(9) 0.0061(9) -0.0044(9)
C3 0.0339(9) 0.0216(11) 0.0266(11) -0.0090(8) 0.0074(8) -0.0052(8)
C4 0.0224(8) 0.0214(10) 0.0242(10) -0.0063(8) 0.0043(7) -0.0031(7)
C5 0.0216(7) 0.0242(10) 0.0261(11) -0.0051(8) -0.0025(7) 0.0014(7)
C6 0.0209(8) 0.0227(10) 0.0260(10) -0.0046(8) -0.0009(7) 0.0018(7)
C7 0.0311(9) 0.0207(10) 0.0290(11) -0.0017(8) -0.0061(8) 0.0049(8)
C8 0.0431(12) 0.0192(10) 0.0215(11) 0.0002(8) -0.0004(8) 0.0044(9)
C9 0.0325(9) 0.0174(9) 0.0217(9) 0.0013(8) 0.0042(8) 0.0002(8)
C10 0.0429(12) 0.0325(12) 0.0295(11) 0.0040(10) -0.0073(10) -0.0018(9)
C11 0.0374(11) 0.0439(15) 0.0413(15) -0.0047(12) 0.0158(10) -0.0116(11)
C12 0.0405(10) 0.0198(10) 0.0250(10) -0.0002(8) 0.0062(9) -0.0036(9)
C13 0.0389(10) 0.0278(11) 0.0299(12) 0.0012(9) 0.0079(9) -0.0079(9)
C14 0.0378(10) 0.0451(12) 0.0529(14) 0.0018(11) 0.0013(10) -0.0131(10)
C15 0.0789(18) 0.086(2) 0.0388(15) 0.0009(14) 0.0251(13) -0.0162(16)
C16 0.0625(16) 0.0628(17) 0.073(2) 0.0035(15) 0.0117(15) 0.0261(14)
Si2 0.0315(3) 0.0399(4) 0.0302(3) 0.0030(3) 0.0099(2) -0.0025(2)
N3 0.0195(6) 0.0186(8) 0.0221(8) -0.0004(6) -0.0008(6) -0.0002(6)
N4 0.0188(6) 0.0196(8) 0.0202(8) -0.0003(7) -0.0038(6) -0.0007(6)
B2 0.0177(8) 0.0248(11) 0.0237(12) -0.0049(9) -0.0012(8) 0.0001(8)
F3 0.0339(6) 0.0320(7) 0.0323(6) -0.0055(6) 0.0097(5) -0.0126(5)
F4 0.0206(5) 0.0413(7) 0.0442(9) -0.0094(6) -0.0074(5) 0.0102(5)
C17 0.0282(9) 0.0205(10) 0.0231(10) -0.0011(8) -0.0012(7) 0.0011(8)
C18 0.0346(9) 0.0218(11) 0.0216(11) -0.0032(8) -0.0043(8) -0.0018(8)
C19 0.0282(9) 0.0197(10) 0.0253(10) -0.0004(8) -0.0097(8) -0.0028(7)
C20 0.0186(7) 0.0189(10) 0.0233(10) 0.0024(7) -0.0051(7) -0.0016(7)
C21 0.0167(7) 0.0210(10) 0.0255(11) 0.0046(8) -0.0037(6) -0.0011(7)
C22 0.0207(8) 0.0183(9) 0.0214(9) 0.0019(8) 0.0002(7) 0.0015(7)
C23 0.0242(8) 0.0242(10) 0.0247(10) 0.0027(9) 0.0020(7) 0.0029(8)
C24 0.0320(9) 0.0195(10) 0.0233(11) -0.0008(8) -0.0010(7) 0.0002(8)
C25 0.0269(8) 0.0167(9) 0.0207(9) 0.0027(8) -0.0050(7) -0.0001(7)
C26 0.0299(10) 0.0386(13) 0.0360(13) -0.0018(11) -0.0089(9) -0.0089(10)
C27 0.0329(10) 0.0378(13) 0.0353(12) -0.0068(10) 0.0090(10) 0.0000(9)
C28 0.0302(9) 0.0248(10) 0.0208(10) 0.0017(8) -0.0052(7) -0.0001(8)
C29 0.0312(9) 0.0318(11) 0.0275(10) 0.0026(9) -0.0072(8) -0.0033(9)
C30 0.0368(11) 0.0462(13) 0.0535(15) -0.0013(11) -0.0139(11) 0.0089(10)
C31 0.0372(10) 0.0432(12) 0.0601(16) -0.0119(12) -0.0145(11) -0.0053(10)
C32 0.0485(14) 0.107(2) 0.0511(16) -0.0115(16) 0.0129(12) -0.0210(15)

loop_
_atom_type_symbol
_atom_type_description
_atom_type_scat_dispersion_real
_atom_type_scat_dispersion_imag
_atom_type_scat_source
C C 0.0033 0.0016 'International Tables Vol C Tables 4.2.6.8 and 6.1.1.4'
H H 0.0000 0.0000 'International Tables Vol C Tables 4.2.6.8 and 6.1.1.4'
B B 0.0013 0.0007 'International Tables Vol C Tables 4.2.6.8 and 6.1.1.4'
N N 0.0061 0.0033 'International Tables Vol C Tables 4.2.6.8 and 6.1.1.4'
F F 0.0171 0.0103 'International Tables Vol C Tables 4.2.6.8 and 6.1.1.4'
Si Si 0.0817 0.0704 'International Tables Vol C Tables 4.2.6.8 and 6.1.1.4'

loop_
_geom_angle_atom_site_label_1
_geom_angle_atom_site_label_2
_geom_angle_atom_site_label_3
_geom_angle
C29 Si1 C31 109.94(10)
C29 Si1 C32 108.90(11)
C31 Si1 C32 109.29(13)
C29 Si1 C30 106.72(10)
C31 Si1 C30 110.52(12)
C32 Si1 C30 111.43(13)
C1 N1 C4 107.61(16)
C1 N1 B1 127.00(15)
C4 N1 B1 125.39(16)
C9 N2 C6 106.66(15)
C9 N2 B1 127.28(15)
C6 N2 B1 126.06(15)
F1 B1 F2 110.77(15)
F1 B1 N2 110.63(16)
F2 B1 N2 110.12(16)
F1 B1 N1 109.69(16)
F2 B1 N1 109.44(16)
N2 B1 N1 106.08(14)
N1 C1 C2 109.61(18)
N1 C1 C10 123.50(19)
C2 C1 C10 126.9(2)
C3 C2 C1 108.3(2)
C3 C2 H1 130.3(14)
C1 C2 H1 121.1(15)
C2 C3 C4 106.55(17)
C2 C3 C11 128.8(2)
C4 C3 C11 124.7(2)
C5 C4 N1 120.19(17)
C5 C4 C3 131.84(17)
N1 C4 C3 107.97(16)
C4 C5 C6 122.38(16)
C4 C5 H2 119.0(12)
C6 C5 H2 118.6(12)
N2 C6 C7 109.28(17)
N2 C6 C5 119.88(17)
C7 C6 C5 130.84(17)
C8 C7 C6 107.18(17)
C8 C7 H3 128.4(15)
C6 C7 H3 124.3(15)
C7 C8 C9 107.34(18)
C7 C8 H4 132.0(12)
C9 C8 H4 120.2(12)
N2 C9 C8 109.54(17)
N2 C9 C12 122.64(17)
C8 C9 C12 127.81(18)
C1 C10 H5 109.5
C1 C10 H6 109.5
H5 C10 H6 109.5
C1 C10 H7 109.5
H5 C10 H7 109.5
H6 C10 H7 109.5
C3 C11 H8 109(2)
C3 C11 H9 110.3(19)
H8 C11 H9 97(3)
C3 C11 H10 119.3(18)
H8 C11 H10 119(3)
H9 C11 H10 98(3)
C13 C12 C9 176.8(2)
C12 C13 Si2 178.6(2)
Si2 C14 H14A 109.5
Si2 C14 H14B 109.5
H14A C14 H14B 109.5
Si2 C14 H14C 109.5
H14A C14 H14C 109.5
H14B C14 H14C 109.5
Si2 C15 H15A 109.5
Si2 C15 H15B 109.5
H15A C15 H15B 109.5
Si2 C15 H15C 109.5
H15A C15 H15C 109.5
H15B C15 H15C 109.5
Si2 C16 H16A 109.5
Si2 C16 H16B 109.5
H16A C16 H16B 109.5
Si2 C16 H16C 109.5
H16A C16 H16C 109.5
H16B C16 H16C 109.5
C13 Si2 C14 107.49(10)
C13 Si2 C16 108.85(12)
C14 Si2 C16 111.70(13)
C13 Si2 C15 107.28(13)
C14 Si2 C15 111.67(14)
C16 Si2 C15 109.69(15)
C17 N3 C20 107.90(15)
C17 N3 B2 127.29(15)
C20 N3 B2 124.80(16)
C25 N4 C22 107.08(15)
C25 N4 B2 127.46(14)
C22 N4 B2 125.46(14)
F4 B2 F3 110.46(15)
F4 B2 N4 110.31(16)
F3 B2 N4 110.34(16)
F4 B2 N3 109.82(16)
F3 B2 N3 109.10(16)
N4 B2 N3 106.72(13)
N3 C17 C18 109.69(17)
N3 C17 C27 123.15(18)
C18 C17 C27 127.2(2)
C19 C18 C17 108.11(19)
C19 C18 H11 124.8(13)
C17 C18 H11 127.1(13)
C18 C19 C20 106.70(16)
C18 C19 C26 127.79(19)
C20 C19 C26 125.50(19)
C21 C20 N3 120.87(16)
C21 C20 C19 131.55(16)
N3 C20 C19 107.58(16)
C20 C21 C22 121.98(15)
C20 C21 H12 122.6(12)
C22 C21 H12 115.4(12)
N4 C22 C23 108.79(16)
N4 C22 C21 120.14(16)
C23 C22 C21 131.03(17)
C24 C23 C22 107.46(17)
C24 C23 H13 125.9(13)
C22 C23 H13 126.6(13)
C23 C24 C25 107.19(18)
C23 C24 H14 126.5(13)
C25 C24 H14 126.2(13)
N4 C25 C24 109.47(16)
N4 C25 C28 123.93(17)
C24 C25 C28 126.56(18)
C19 C26 H18 109.9(14)
C19 C26 H19 111.1(16)
H18 C26 H19 107(2)
C19 C26 H20 113.1(13)
H18 C26 H20 107.3(19)
H19 C26 H20 108(2)
C17 C27 H15 109.5
C17 C27 H16 109.5
H15 C27 H16 109.5
C17 C27 H17 109.5
H15 C27 H17 109.5
H16 C27 H17 109.5
C29 C28 C25 175.0(2)
C28 C29 Si1 173.08(19)
Si1 C30 H30A 109.5
Si1 C30 H30B 109.5
H30A C30 H30B 109.5
Si1 C30 H30C 109.5
H30A C30 H30C 109.5
H30B C30 H30C 109.5
Si1 C31 H31A 109.5
Si1 C31 H31B 109.5
H31A C31 H31B 109.5
Si1 C31 H31C 109.5
H31A C31 H31C 109.5
H31B C31 H31C 109.5
Si1 C32 H32A 109.5
Si1 C32 H32B 109.5
H32A C32 H32B 109.5
Si1 C32 H32C 109.5
H32A C32 H32C 109.5
H32B C32 H32C 109.5

loop_
_geom_bond_atom_site_label_1
_geom_bond_atom_site_label_2
_geom_bond_distance
Si1 C29 1.845(2)
Si1 C31 1.850(2)
Si1 C32 1.851(3)
Si1 C30 1.851(2)
F1 B1 1.379(2)
F2 B1 1.385(2)
N1 C1 1.338(3)
N1 C4 1.404(2)
N1 B1 1.568(3)
N2 C9 1.368(2)
N2 C6 1.387(2)
N2 B1 1.548(3)
C1 C2 1.421(3)
C1 C10 1.482(3)
C2 C3 1.359(3)
C2 H1 0.85(2)
C3 C4 1.435(3)
C3 C11 1.491(3)
C4 C5 1.365(3)
C5 C6 1.408(3)
C5 H2 0.989(18)
C6 C7 1.394(3)
C7 C8 1.381(3)
C7 H3 0.93(2)
C8 C9 1.399(3)
C8 H4 0.95(2)
C9 C12 1.425(3)
C10 H5 0.9800
C10 H6 0.9800
C10 H7 0.9800
C11 H8 0.92(4)
C11 H9 0.99(4)
C11 H10 0.94(3)
C12 C13 1.198(3)
C13 Si2 1.843(2)
C14 Si2 1.848(2)
C14 H14A 0.9800
C14 H14B 0.9800
C14 H14C 0.9800
C15 Si2 1.854(3)
C15 H15A 0.9800
C15 H15B 0.9800
C15 H15C 0.9800
C16 Si2 1.855(3)
C16 H16A 0.9800
C16 H16B 0.9800
C16 H16C 0.9800
N3 C17 1.335(3)
N3 C20 1.407(2)
N3 B2 1.559(3)
N4 C25 1.370(2)
N4 C22 1.386(2)
N4 B2 1.551(3)
B2 F4 1.380(2)
B2 F3 1.386(3)
C17 C18 1.418(3)
C17 C27 1.483(3)
C18 C19 1.364(3)
C18 H11 0.96(2)
C19 C20 1.434(3)
C19 C26 1.495(2)
C20 C21 1.357(3)
C21 C22 1.413(3)
C21 H12 0.946(18)
C22 C23 1.398(3)
C23 C24 1.384(3)
C23 H13 0.98(2)
C24 C25 1.398(3)
C24 H14 0.98(2)
C25 C28 1.422(2)
C26 H18 0.99(3)
C26 H19 0.92(3)
C26 H20 1.07(3)
C27 H15 0.9800
C27 H16 0.9800
C27 H17 0.9800
C28 C29 1.212(3)
C30 H30A 0.9800
C30 H30B 0.9800
C30 H30C 0.9800
C31 H31A 0.9800
C31 H31B 0.9800
C31 H31C 0.9800
C32 H32A 0.9800
C32 H32B 0.9800
C32 H32C 0.9800
